data_1505326
loop_
_publ_author_name
'Yang, Sheng-Ping'
'Gao, Zhao-Bing'
'Wang, Fang-Dao'
'Liao, Shang-Gao'
'Chen, Hua-Dong'
'Zhang, Chuan-Rui'
'Hu, Guo-Yuan'
'Yue, Jian-Min'

_publ_section_title
;
 Chlorahololides A and B, two potent and selective blockers of the
 potassium channel isolated from Chloranthus holostegius.
;
_journal_issue 5
_journal_name_full 'Organic letters'
_journal_page_first 903
_journal_page_last 906
_journal_paper_doi 10.1021/ol0700759
_journal_volume 9
_journal_year 2007
_chemical_formula_sum 'C33 H36 O8'
_chemical_formula_weight 560.62
_chemical_name_systematic
; 
 ? 
;
_space_group_IT_number 5
_symmetry_cell_setting monoclinic
_symmetry_space_group_name_Hall 'C 2y'
_symmetry_space_group_name_H-M 'C 1 2 1'
_atom_sites_solution_hydrogens geom
_atom_sites_solution_primary direct
_atom_sites_solution_secondary difmap
_audit_creation_method SHELXL-97
_cell_angle_alpha 90.00(4)
_cell_angle_beta 108.63(4)
_cell_angle_gamma 90.00(4)
_cell_formula_units_Z 4
_cell_length_a 17.216(6)
_cell_length_b 11.078(6)
_cell_length_c 16.173(7)
_cell_measurement_reflns_used 25
_cell_measurement_temperature 293(2)
_cell_measurement_theta_max 14.09
_cell_measurement_theta_min 9.82
_cell_volume 2923(2)
_computing_cell_refinement 'CAD4, Enraf-Nonius'
_computing_data_collection 'CAD4, Enraf-Nonius'
_computing_data_reduction 'XCAD4, PSI & EAC ,Enraf-Nonius CAD-4 file'
_computing_molecular_graphics 'ORTEP-3 for Windows V1.05(Farrugia, 1999)'
_computing_publication_material 'SHELXL-97 (Sheldrick, 1997)'
_computing_structure_refinement 'SHELXL-97 (Sheldrick, 1997)'
_computing_structure_solution 'SHELXS-97 (Sheldrick, 1990)'
_diffrn_ambient_temperature 293(2)
_diffrn_measured_fraction_theta_full 0.999
_diffrn_measured_fraction_theta_max 0.999
_diffrn_measurement_device_type CAD4
_diffrn_measurement_method 'omega/2-theta scans'
_diffrn_radiation_monochromator graphite
_diffrn_radiation_source 'fine-focus sealed tube'
_diffrn_radiation_type MoK\a
_diffrn_radiation_wavelength 0.71073
_diffrn_reflns_av_R_equivalents 0.0367
_diffrn_reflns_av_sigmaI/netI 0.0440
_diffrn_reflns_limit_h_max 19
_diffrn_reflns_limit_h_min -20
_diffrn_reflns_limit_k_max 13
_diffrn_reflns_limit_k_min 0
_diffrn_reflns_limit_l_max 19
_diffrn_reflns_limit_l_min -1
_diffrn_reflns_number 3097
_diffrn_reflns_theta_full 25.17
_diffrn_reflns_theta_max 25.17
_diffrn_reflns_theta_min 1.33
_diffrn_standards_interval_time 3600
_diffrn_standards_number 3
_exptl_absorpt_coefficient_mu 0.091
_exptl_absorpt_correction_T_max 0.9690
_exptl_absorpt_correction_T_min 0.9647
_exptl_absorpt_correction_type none
_exptl_crystal_colour colorless
_exptl_crystal_density_diffrn 1.274
_exptl_crystal_density_method 'not measured'
_exptl_crystal_description prismatic
_exptl_crystal_F_000 1192
_exptl_crystal_size_max 0.40
_exptl_crystal_size_mid 0.35
_exptl_crystal_size_min 0.35
_refine_diff_density_max 0.148
_refine_diff_density_min -0.171
_refine_diff_density_rms 0.035
_refine_ls_abs_structure_details 'Flack H D (1983), Acta Cryst. A39, 876-881'
_refine_ls_abs_structure_Flack 0.2(15)
_refine_ls_extinction_coef 0.0021(4)
_refine_ls_extinction_expression Fc^*^=kFc[1+0.001xFc^2^\l^3^/sin(2\q)]^-1/4^
_refine_ls_extinction_method SHELXL
_refine_ls_goodness_of_fit_ref 1.085
_refine_ls_hydrogen_treatment mixed
_refine_ls_matrix_type full
_refine_ls_number_parameters 378
_refine_ls_number_reflns 2782
_refine_ls_number_restraints 1
_refine_ls_restrained_S_all 1.085
_refine_ls_R_factor_all 0.0761
_refine_ls_R_factor_gt 0.0366
_refine_ls_shift/su_max 0.000
_refine_ls_shift/su_mean 0.000
_refine_ls_structure_factor_coef Fsqd
_refine_ls_weighting_details 'calc w=1/[\s^2^(Fo^2^)+(0.0415P)^2^+1.2464P] where P=(Fo^2^+2Fc^2^)/3'
_refine_ls_weighting_scheme calc
_refine_ls_wR_factor_gt 0.0893
_refine_ls_wR_factor_ref 0.1039
_reflns_number_gt 1915
_reflns_number_total 2782
_reflns_threshold_expression >2sigma(I)
_cod_data_source_file ol0700759si20070110_101543.cif
_cod_data_source_block ch2
_cod_depositor_comments
;
The following automatic conversions were performed:
'_atom_site_symetry_multiplicity' tag replaced with
'_atom_site_symmetry_multiplicity'.

Automatic conversion script
Id: cif_correct_tags 1440 2010-10-19 06:21:57Z saulius 
;
_cod_original_sg_symbol_H-M 'C 2'
_cod_database_code 1505326

loop_
_symmetry_equiv_pos_as_xyz
'x, y, z'
'-x, y, -z'
'x+1/2, y+1/2, z'
'-x+1/2, y+1/2, -z'

loop_
_atom_site_label
_atom_site_type_symbol
_atom_site_fract_x
_atom_site_fract_y
_atom_site_fract_z
_atom_site_U_iso_or_equiv
_atom_site_adp_type
_atom_site_occupancy
_atom_site_symmetry_multiplicity
_atom_site_calc_flag
_atom_site_refinement_flags
O1 O 0.83503(16) 0.9543(2) 0.89626(17) 0.0494(7) Uani 1 1 d .
H1 H 0.8454 0.9900 0.9429 0.074 Uiso 1 1 calc R
O2 O 0.80754(17) 1.4881(3) 0.7215(2) 0.0635(8) Uani 1 1 d .
O3 O 0.9089(2) 1.5752(3) 0.8945(2) 0.0707(8) Uani 1 1 d .
O4 O 0.97998(17) 1.5933(3) 0.8003(2) 0.0765(9) Uani 1 1 d .
O5 O 0.92669(17) 1.3007(3) 0.62865(18) 0.0601(8) Uani 1 1 d .
O6 O 1.0495(2) 1.3629(4) 0.6279(3) 0.1099(14) Uani 1 1 d .
O7 O 1.12964(15) 1.0661(3) 0.93749(17) 0.0590(8) Uani 1 1 d .
O8 O 0.99353(14) 1.0639(2) 0.87532(15) 0.0438(6) Uani 1 1 d .
C1 C 0.6745(2) 1.1658(4) 0.8307(3) 0.0506(10) Uani 1 1 d .
H1A H 0.6197 1.1933 0.7959 0.061 Uiso 1 1 calc R
C2 C 0.6820(2) 1.0816(4) 0.9044(3) 0.0577(11) Uani 1 1 d .
H2A H 0.6320 1.0568 0.9150 0.069 Uiso 1 1 calc R
H2B H 0.7291 1.0908 0.9565 0.069 Uiso 1 1 calc R
C3 C 0.6968(2) 1.0353(4) 0.8235(3) 0.0536(11) Uani 1 1 d .
H3 H 0.6569 0.9809 0.7842 0.064 Uiso 1 1 calc R
C4 C 0.7870(2) 1.0291(3) 0.8283(2) 0.0440(9) Uani 1 1 d .
C5 C 0.8132(2) 1.1597(3) 0.8334(2) 0.0392(9) Uani 1 1 d .
C6 C 0.8792(2) 1.1964(3) 0.8126(2) 0.0377(8) Uani 1 1 d .
C7 C 0.8882(2) 1.3290(3) 0.8055(2) 0.0387(8) Uani 1 1 d .
C8 C 0.8086(2) 1.3916(4) 0.7561(3) 0.0471(10) Uani 1 1 d .
C9 C 0.7318(2) 1.3280(4) 0.7573(3) 0.0557(11) Uani 1 1 d .
H9A H 0.7112 1.2789 0.7052 0.067 Uiso 1 1 calc R
H9B H 0.6903 1.3875 0.7567 0.067 Uiso 1 1 calc R
C10 C 0.7469(2) 1.2475(4) 0.8380(2) 0.0440(9) Uani 1 1 d .
C11 C 0.9525(2) 1.3985(3) 0.8471(2) 0.0403(9) Uani 1 1 d .
C12 C 0.9480(2) 1.5325(4) 0.8409(3) 0.0512(11) Uani 1 1 d .
C13 C 1.0312(2) 1.3555(4) 0.9111(2) 0.0467(9) Uani 1 1 d .
H13A H 1.0724 1.3504 0.8828 0.070 Uiso 1 1 calc R
H13B H 1.0232 1.2773 0.9325 0.070 Uiso 1 1 calc R
H13C H 1.0487 1.4112 0.9589 0.070 Uiso 1 1 calc R
C14 C 0.7679(2) 1.3263(4) 0.9203(3) 0.0549(10) Uani 1 1 d .
H14A H 0.7840 1.2757 0.9711 0.082 Uiso 1 1 calc R
H14B H 0.7207 1.3729 0.9197 0.082 Uiso 1 1 calc R
H14C H 0.8122 1.3797 0.9214 0.082 Uiso 1 1 calc R
C15 C 0.7985(2) 0.9790(4) 0.7458(3) 0.0510(10) Uani 1 1 d .
H15A H 0.7644 1.0245 0.6961 0.061 Uiso 1 1 calc R
H15B H 0.7800 0.8958 0.7385 0.061 Uiso 1 1 calc R
C16 C 0.8978(5) 1.7046(5) 0.8941(5) 0.108(2) Uani 1 1 d .
H16A H 0.8665 1.7305 0.8364 0.163 Uiso 1 1 calc R
H16B H 0.9503 1.7436 0.9115 0.163 Uiso 1 1 calc R
H16C H 0.8691 1.7256 0.9342 0.163 Uiso 1 1 calc R
C21 C 0.8274(3) 0.8935(5) 0.5899(3) 0.0745(15) Uani 1 1 d .
H21 H 0.7874 0.8534 0.6121 0.089 Uiso 1 1 calc R
C22 C 0.8410(4) 0.8434(7) 0.5096(4) 0.110(2) Uani 1 1 d .
H22A H 0.8962 0.8465 0.5061 0.132 Uiso 1 1 calc R
H22B H 0.8094 0.7731 0.4828 0.132 Uiso 1 1 calc R
C23 C 0.7966(3) 0.9591(7) 0.5049(3) 0.0872(18) Uani 1 1 d .
H23 H 0.7375 0.9613 0.4743 0.105 Uiso 1 1 calc R
C24 C 0.8452(3) 1.0740(6) 0.5137(3) 0.0759(15) Uani 1 1 d .
C25 C 0.8830(2) 1.0949(5) 0.6113(2) 0.0571(11) Uani 1 1 d .
H25 H 0.8392 1.1316 0.6293 0.069 Uiso 1 1 calc R
C26 C 0.9559(2) 1.1778(4) 0.6472(2) 0.0516(11) Uani 1 1 d .
H26 H 0.9973 1.1606 0.6191 0.062 Uiso 1 1 calc R
C27 C 0.9901(2) 1.1534(3) 0.7432(2) 0.0416(9) Uani 1 1 d .
C28 C 0.9349(2) 1.1017(3) 0.7921(2) 0.0389(8) Uani 1 1 d .
C29 C 0.8874(2) 0.9843(4) 0.7466(2) 0.0464(9) Uani 1 1 d .
H29 H 0.9155 0.9155 0.7815 0.056 Uiso 1 1 calc R
C30 C 0.8960(3) 0.9684(4) 0.6542(3) 0.0589(11) Uani 1 1 d .
C31 C 1.0680(2) 1.1456(4) 0.7934(2) 0.0444(9) Uani 1 1 d .
C32 C 1.0706(2) 1.0897(4) 0.8759(2) 0.0451(9) Uani 1 1 d .
C33 C 1.1468(2) 1.1793(5) 0.7777(3) 0.0661(13) Uani 1 1 d .
H33A H 1.1347 1.2194 0.7224 0.099 Uiso 1 1 calc R
H33B H 1.1781 1.1078 0.7775 0.099 Uiso 1 1 calc R
H33C H 1.1778 1.2324 0.8233 0.099 Uiso 1 1 calc R
C34 C 0.9799(3) 0.9093(5) 0.6626(3) 0.0757(14) Uani 1 1 d .
H34A H 0.9963 0.9311 0.6132 0.113 Uiso 1 1 calc R
H34B H 0.9750 0.8231 0.6648 0.113 Uiso 1 1 calc R
H34C H 1.0202 0.9370 0.7151 0.113 Uiso 1 1 calc R
C35 C 0.8514(4) 1.1442(7) 0.4521(3) 0.109(2) Uani 1 1 d .
H35A H 0.8235 1.1255 0.3941 0.131 Uiso 1 1 calc R
H35B H 0.8836 1.2133 0.4659 0.131 Uiso 1 1 calc R
C36 C 0.9795(3) 1.3848(5) 0.6181(3) 0.0705(13) Uani 1 1 d .
C37 C 0.9411(4) 1.5035(5) 0.5948(4) 0.0911(18) Uani 1 1 d .
H37A H 0.9060 1.5023 0.5352 0.137 Uiso 1 1 calc R
H37B H 0.9828 1.5637 0.6017 0.137 Uiso 1 1 calc R
H37C H 0.9092 1.5223 0.6322 0.137 Uiso 1 1 calc R

loop_
_atom_site_aniso_label
_atom_site_aniso_U_11
_atom_site_aniso_U_22
_atom_site_aniso_U_33
_atom_site_aniso_U_23
_atom_site_aniso_U_13
_atom_site_aniso_U_12
O1 0.0596(15) 0.0379(15) 0.0513(15) 0.0022(13) 0.0187(13) -0.0010(13)
O2 0.0495(16) 0.0536(18) 0.083(2) 0.0295(17) 0.0149(14) 0.0033(14)
O3 0.089(2) 0.0382(17) 0.090(2) 0.0016(17) 0.0359(18) 0.0080(17)
O4 0.0570(17) 0.063(2) 0.106(2) 0.024(2) 0.0220(17) -0.0192(17)
O5 0.0559(16) 0.070(2) 0.0592(18) 0.0199(15) 0.0246(14) 0.0066(16)
O6 0.070(2) 0.086(3) 0.185(4) 0.014(3) 0.055(3) -0.003(2)
O7 0.0403(14) 0.075(2) 0.0551(16) 0.0065(16) 0.0055(12) 0.0116(15)
O8 0.0401(13) 0.0484(16) 0.0422(13) 0.0031(12) 0.0123(11) 0.0023(12)
C1 0.0292(18) 0.054(3) 0.067(3) 0.004(2) 0.0136(17) -0.0048(18)
C2 0.039(2) 0.065(3) 0.075(3) 0.005(3) 0.0270(19) -0.011(2)
C3 0.039(2) 0.058(3) 0.063(3) -0.003(2) 0.0155(19) -0.018(2)
C4 0.042(2) 0.044(2) 0.044(2) -0.0015(18) 0.0117(17) -0.0086(18)
C5 0.0326(18) 0.042(2) 0.040(2) -0.0008(16) 0.0067(15) -0.0034(17)
C6 0.0314(18) 0.043(2) 0.038(2) 0.0012(17) 0.0102(15) -0.0046(16)
C7 0.0317(18) 0.040(2) 0.046(2) 0.0051(17) 0.0142(16) 0.0002(16)
C8 0.038(2) 0.045(2) 0.056(2) 0.005(2) 0.0112(18) -0.0018(18)
C9 0.0324(18) 0.054(3) 0.075(3) 0.010(2) 0.0090(19) -0.0018(18)
C10 0.0291(17) 0.045(2) 0.057(2) 0.0066(19) 0.0120(17) -0.0007(17)
C11 0.0346(19) 0.038(2) 0.052(2) 0.0060(18) 0.0191(17) -0.0022(17)
C12 0.037(2) 0.042(2) 0.069(3) 0.010(2) 0.009(2) -0.0099(18)
C13 0.0368(18) 0.045(2) 0.060(2) -0.0034(19) 0.0175(18) -0.0045(17)
C14 0.042(2) 0.051(3) 0.075(3) -0.006(2) 0.023(2) -0.0038(19)
C15 0.053(2) 0.046(2) 0.052(2) -0.008(2) 0.0141(18) -0.017(2)
C16 0.135(5) 0.043(3) 0.147(6) -0.006(3) 0.044(4) 0.014(3)
C21 0.076(3) 0.094(4) 0.056(3) -0.025(3) 0.024(2) -0.026(3)
C22 0.112(5) 0.141(7) 0.081(4) -0.056(4) 0.037(4) -0.035(5)
C23 0.074(3) 0.132(6) 0.053(3) -0.021(3) 0.018(2) -0.031(4)
C24 0.062(3) 0.125(5) 0.040(2) -0.001(3) 0.016(2) -0.013(3)
C25 0.045(2) 0.084(3) 0.045(2) -0.006(2) 0.0165(17) -0.004(2)
C26 0.043(2) 0.069(3) 0.046(2) 0.004(2) 0.0186(18) 0.004(2)
C27 0.041(2) 0.042(2) 0.044(2) -0.0025(17) 0.0178(17) 0.0008(18)
C28 0.0393(18) 0.042(2) 0.0354(18) 0.0039(17) 0.0123(15) 0.0015(17)
C29 0.052(2) 0.041(2) 0.047(2) -0.0026(19) 0.0158(17) -0.0023(19)
C30 0.065(3) 0.064(3) 0.050(2) -0.009(2) 0.022(2) -0.007(2)
C31 0.038(2) 0.049(2) 0.047(2) -0.0051(19) 0.0147(17) 0.0014(18)
C32 0.039(2) 0.045(2) 0.048(2) -0.003(2) 0.0111(17) 0.0132(19)
C33 0.042(2) 0.090(4) 0.069(3) -0.003(3) 0.023(2) 0.005(2)
C34 0.075(3) 0.079(4) 0.078(3) -0.028(3) 0.032(3) 0.004(3)
C35 0.106(4) 0.174(7) 0.045(3) 0.001(4) 0.022(3) -0.034(5)
C36 0.066(3) 0.073(3) 0.079(3) 0.012(3) 0.032(3) 0.001(3)
C37 0.093(4) 0.082(4) 0.105(4) 0.034(3) 0.041(3) 0.008(3)

loop_
_atom_type_symbol
_atom_type_description
_atom_type_scat_dispersion_real
_atom_type_scat_dispersion_imag
_atom_type_scat_source
C C 0.0033 0.0016 'International Tables Vol C Tables 4.2.6.8 and 6.1.1.4'
H H 0.0000 0.0000 'International Tables Vol C Tables 4.2.6.8 and 6.1.1.4'
O O 0.0106 0.0060 'International Tables Vol C Tables 4.2.6.8 and 6.1.1.4'

loop_
_geom_angle_atom_site_label_1
_geom_angle_atom_site_label_2
_geom_angle_atom_site_label_3
_geom_angle
C4 O1 H1 109.5
C12 O3 C16 116.1(4)
C36 O5 C26 118.1(3)
C32 O8 C28 109.4(3)
C2 C1 C3 60.1(3)
C2 C1 C10 117.0(3)
C3 C1 C10 110.8(3)
C2 C1 H1A 118.4
C3 C1 H1A 118.4
C10 C1 H1A 118.4
C1 C2 C3 60.7(3)
C1 C2 H2A 117.7
C3 C2 H2A 117.7
C1 C2 H2B 117.7
C3 C2 H2B 117.7
H2A C2 H2B 114.8
C2 C3 C1 59.2(3)
C2 C3 C4 115.0(3)
C1 C3 C4 108.5(3)
C2 C3 H3 119.7
C1 C3 H3 119.7
C4 C3 H3 119.7
O1 C4 C5 115.5(3)
O1 C4 C15 105.2(3)
C5 C4 C15 106.1(3)
O1 C4 C3 113.4(3)
C5 C4 C3 103.9(3)
C15 C4 C3 112.7(3)
C6 C5 C4 122.5(3)
C6 C5 C10 121.7(3)
C4 C5 C10 113.6(3)
C5 C6 C7 115.8(3)
C5 C6 C28 119.0(3)
C7 C6 C28 125.1(3)
C11 C7 C6 128.3(3)
C11 C7 C8 117.7(3)
C6 C7 C8 113.2(3)
O2 C8 C9 122.6(4)
O2 C8 C7 121.9(4)
C9 C8 C7 115.4(3)
C8 C9 C10 111.9(3)
C8 C9 H9A 109.2
C10 C9 H9A 109.2
C8 C9 H9B 109.2
C10 C9 H9B 109.2
H9A C9 H9B 107.9
C1 C10 C5 103.0(3)
C1 C10 C9 111.7(3)
C5 C10 C9 104.9(3)
C1 C10 C14 111.6(3)
C5 C10 C14 115.8(3)
C9 C10 C14 109.6(3)
C7 C11 C12 121.5(3)
C7 C11 C13 125.8(3)
C12 C11 C13 112.3(3)
O4 C12 O3 124.9(4)
O4 C12 C11 125.3(4)
O3 C12 C11 109.5(4)
C11 C13 H13A 109.5
C11 C13 H13B 109.5
H13A C13 H13B 109.5
C11 C13 H13C 109.5
H13A C13 H13C 109.5
H13B C13 H13C 109.5
C10 C14 H14A 109.5
C10 C14 H14B 109.5
H14A C14 H14B 109.5
C10 C14 H14C 109.5
H14A C14 H14C 109.5
H14B C14 H14C 109.5
C4 C15 C29 113.0(3)
C4 C15 H15A 109.0
C29 C15 H15A 109.0
C4 C15 H15B 109.0
C29 C15 H15B 109.0
H15A C15 H15B 107.8
O3 C16 H16A 109.5
O3 C16 H16B 109.5
H16A C16 H16B 109.5
O3 C16 H16C 109.5
H16A C16 H16C 109.5
H16B C16 H16C 109.5
C23 C21 C22 59.4(4)
C23 C21 C30 109.2(4)
C22 C21 C30 119.0(4)
C23 C21 H21 118.3
C22 C21 H21 118.3
C30 C21 H21 118.3
C23 C22 C21 60.2(4)
C23 C22 H22A 117.7
C21 C22 H22A 117.7
C23 C22 H22B 117.7
C21 C22 H22B 117.7
H22A C22 H22B 114.9
C22 C23 C21 60.4(4)
C22 C23 C24 117.7(5)
C21 C23 C24 107.5(4)
C22 C23 H23 118.9
C21 C23 H23 118.9
C24 C23 H23 118.9
C35 C24 C23 127.9(5)
C35 C24 C25 126.5(6)
C23 C24 C25 105.5(4)
C26 C25 C24 121.2(4)
C26 C25 C30 113.2(3)
C24 C25 C30 106.3(4)
C26 C25 H25 104.9
C24 C25 H25 104.9
C30 C25 H25 104.9
O5 C26 C27 112.3(3)
O5 C26 C25 107.5(3)
C27 C26 C25 107.0(3)
O5 C26 H26 110.0
C27 C26 H26 110.0
C25 C26 H26 110.0
C31 C27 C26 129.1(3)
C31 C27 C28 109.4(3)
C26 C27 C28 120.0(3)
O8 C28 C6 107.0(3)
O8 C28 C27 102.9(3)
C6 C28 C27 113.1(3)
O8 C28 C29 107.2(3)
C6 C28 C29 113.4(3)
C27 C28 C29 112.4(3)
C15 C29 C30 112.9(3)
C15 C29 C28 113.7(3)
C30 C29 C28 110.2(3)
C15 C29 H29 106.5
C30 C29 H29 106.5
C28 C29 H29 106.5
C21 C30 C25 102.4(4)
C21 C30 C34 108.8(4)
C25 C30 C34 114.8(4)
C21 C30 C29 114.9(3)
C25 C30 C29 106.4(3)
C34 C30 C29 109.5(4)
C27 C31 C32 108.4(3)
C27 C31 C33 131.9(4)
C32 C31 C33 119.6(3)
O7 C32 O8 121.8(3)
O7 C32 C31 128.4(3)
O8 C32 C31 109.8(3)
C31 C33 H33A 109.5
C31 C33 H33B 109.5
H33A C33 H33B 109.5
C31 C33 H33C 109.5
H33A C33 H33C 109.5
H33B C33 H33C 109.5
C30 C34 H34A 109.5
C30 C34 H34B 109.5
H34A C34 H34B 109.5
C30 C34 H34C 109.5
H34A C34 H34C 109.5
H34B C34 H34C 109.5
C24 C35 H35A 120.0
C24 C35 H35B 120.0
H35A C35 H35B 120.0
O6 C36 O5 122.5(5)
O6 C36 C37 124.8(5)
O5 C36 C37 112.6(4)
C36 C37 H37A 109.5
C36 C37 H37B 109.5
H37A C37 H37B 109.5
C36 C37 H37C 109.5
H37A C37 H37C 109.5
H37B C37 H37C 109.5

loop_
_geom_bond_atom_site_label_1
_geom_bond_atom_site_label_2
_geom_bond_distance
O1 C4 1.413(4)
O1 H1 0.8200
O2 C8 1.204(5)
O3 C12 1.342(5)
O3 C16 1.446(6)
O4 C12 1.190(5)
O5 C36 1.350(6)
O5 C26 1.449(5)
O6 C36 1.189(5)
O7 C32 1.203(4)
O8 C32 1.354(4)
O8 C28 1.462(4)
C1 C2 1.487(6)
C1 C3 1.509(6)
C1 C10 1.514(5)
C1 H1A 0.9800
C2 C3 1.502(6)
C2 H2A 0.9700
C2 H2B 0.9700
C3 C4 1.531(5)
C3 H3 0.9800
C4 C5 1.509(5)
C4 C15 1.515(5)
C5 C6 1.346(5)
C5 C10 1.520(5)
C6 C7 1.486(5)
C6 C28 1.528(5)
C7 C11 1.340(5)
C7 C8 1.515(5)
C8 C9 1.505(5)
C9 C10 1.532(6)
C9 H9A 0.9700
C9 H9B 0.9700
C10 C14 1.534(6)
C11 C12 1.488(6)
C11 C13 1.497(5)
C13 H13A 0.9599
C13 H13B 0.9599
C13 H13C 0.9599
C14 H14A 0.9599
C14 H14B 0.9599
C14 H14C 0.9599
C15 C29 1.529(5)
C15 H15A 0.9700
C15 H15B 0.9700
C16 H16A 0.9599
C16 H16B 0.9599
C16 H16C 0.9599
C21 C23 1.494(8)
C21 C22 1.497(7)
C21 C30 1.542(6)
C21 H21 0.9800
C22 C23 1.482(10)
C22 H22A 0.9700
C22 H22B 0.9700
C23 C24 1.505(9)
C23 H23 0.9800
C24 C35 1.294(8)
C24 C25 1.520(6)
C25 C26 1.513(6)
C25 C30 1.548(7)
C25 H25 0.9800
C26 C27 1.499(5)
C26 H26 0.9800
C27 C31 1.331(5)
C27 C28 1.529(5)
C28 C29 1.586(5)
C29 C30 1.558(6)
C29 H29 0.9800
C30 C34 1.552(6)
C31 C32 1.458(5)
C31 C33 1.504(5)
C33 H33A 0.9599
C33 H33B 0.9599
C33 H33C 0.9599
C34 H34A 0.9599
C34 H34B 0.9599
C34 H34C 0.9599
C35 H35A 0.9300
C35 H35B 0.9300
C36 C37 1.467(7)
C37 H37A 0.9599
C37 H37B 0.9599
C37 H37C 0.9599

loop_
_geom_hbond_atom_site_label_D
_geom_hbond_atom_site_label_H
_geom_hbond_atom_site_label_A
_geom_hbond_distance_DH
_geom_hbond_distance_HA
_geom_hbond_distance_DA
_geom_hbond_angle_DHA
_geom_hbond_site_symmetry_A
C13 H13B O7 0.96 2.96 3.587(5) 124.3 .
C13 H13B O8 0.96 2.53 3.309(5) 138.3 .
C14 H14C O3 0.96 2.85 3.784(6) 164.7 .
C33 H33A O6 0.96 2.36 3.197(7) 145.0 .
C35 H35B O5 0.93 2.68 3.236(7) 119.3 .
C37 H37C O2 0.96 2.63 3.539(6) 158.4 .
C37 H37C O4 0.96 2.72 3.327(7) 122.0 .
C13 H13C O3 0.96 2.89 3.848(5) 176.1 2_757
C14 H14A O7 0.96 2.90 3.757(6) 150.0 2_757
C2 H2B O7 0.97 2.50 3.433(5) 160.6 2_757
O1 H1 O7 0.82 2.03 2.844(4) 175.6 2_757
C1 H1A O4 0.98 2.67 3.325(5) 124.5 3_445
C2 H2A O4 0.97 2.71 3.348(5) 123.7 3_445
C3 H3 O6 0.98 2.92 3.868(6) 162.8 3_445
C14 H14B O7 0.96 2.72 3.637(5) 159.3 3_455
C33 H33B O2 0.96 2.97 3.819(6) 147.9 3_545
C35 H35A O2 0.93 2.86 3.667(7) 145.2 4_646
C35 H35B O6 0.93 2.74 3.446(8) 133.7 2_756

loop_
_geom_torsion_atom_site_label_1
_geom_torsion_atom_site_label_2
_geom_torsion_atom_site_label_3
_geom_torsion_atom_site_label_4
_geom_torsion
C10 C1 C2 C3 -99.6(4)
C1 C2 C3 C4 97.5(4)
C10 C1 C3 C2 110.0(4)
C2 C1 C3 C4 -108.6(4)
C10 C1 C3 C4 1.4(5)
C2 C3 C4 O1 59.2(5)
C1 C3 C4 O1 123.1(4)
C2 C3 C4 C5 -66.9(4)
C1 C3 C4 C5 -3.0(4)
C2 C3 C4 C15 178.6(4)
C1 C3 C4 C15 -117.5(4)
O1 C4 C5 C6 75.5(5)
C15 C4 C5 C6 -40.6(5)
C3 C4 C5 C6 -159.6(3)
O1 C4 C5 C10 -121.0(3)
C15 C4 C5 C10 122.9(3)
C3 C4 C5 C10 3.8(4)
C4 C5 C6 C7 169.4(3)
C10 C5 C6 C7 7.3(5)
C4 C5 C6 C28 -6.4(5)
C10 C5 C6 C28 -168.5(3)
C5 C6 C7 C11 125.2(4)
C28 C6 C7 C11 -59.3(5)
C5 C6 C7 C8 -44.1(5)
C28 C6 C7 C8 131.4(3)
C11 C7 C8 O2 32.3(6)
C6 C7 C8 O2 -157.2(4)
C11 C7 C8 C9 -144.6(4)
C6 C7 C8 C9 25.9(5)
O2 C8 C9 C10 -151.2(4)
C7 C8 C9 C10 25.7(5)
C2 C1 C10 C5 67.1(4)
C3 C1 C10 C5 0.9(4)
C2 C1 C10 C9 179.1(4)
C3 C1 C10 C9 113.0(4)
C2 C1 C10 C14 -57.8(5)
C3 C1 C10 C14 -124.0(4)
C6 C5 C10 C1 160.6(3)
C4 C5 C10 C1 -3.0(4)
C6 C5 C10 C9 43.6(4)
C4 C5 C10 C9 -120.0(4)
C6 C5 C10 C14 -77.3(5)
C4 C5 C10 C14 119.1(4)
C8 C9 C10 C1 -169.0(4)
C8 C9 C10 C5 -58.1(4)
C8 C9 C10 C14 66.8(4)
C6 C7 C11 C12 -172.5(4)
C8 C7 C11 C12 -3.6(6)
C6 C7 C11 C13 0.2(6)
C8 C7 C11 C13 169.1(3)
C16 O3 C12 O4 7.2(7)
C16 O3 C12 C11 -178.4(5)
C7 C11 C12 O4 -106.7(5)
C13 C11 C12 O4 79.7(5)
C7 C11 C12 O3 79.0(5)
C13 C11 C12 O3 -94.6(4)
O1 C4 C15 C29 -61.7(4)
C5 C4 C15 C29 61.2(4)
C3 C4 C15 C29 174.3(3)
C30 C21 C22 C23 -96.2(6)
C21 C22 C23 C24 95.4(5)
C30 C21 C23 C22 113.0(5)
C22 C21 C23 C24 -112.4(5)
C30 C21 C23 C24 0.7(6)
C22 C23 C24 C35 98.7(8)
C21 C23 C24 C35 163.9(6)
C22 C23 C24 C25 -84.0(5)
C21 C23 C24 C25 -18.8(6)
C35 C24 C25 C26 -21.7(9)
C23 C24 C25 C26 161.0(5)
C35 C24 C25 C30 -152.8(6)
C23 C24 C25 C30 29.9(5)
C36 O5 C26 C27 91.3(4)
C36 O5 C26 C25 -151.3(4)
C24 C25 C26 O5 73.4(5)
C30 C25 C26 O5 -158.5(3)
C24 C25 C26 C27 -165.8(4)
C30 C25 C26 C27 -37.8(5)
O5 C26 C27 C31 -103.2(5)
C25 C26 C27 C31 139.1(4)
O5 C26 C27 C28 92.7(4)
C25 C26 C27 C28 -25.0(5)
C32 O8 C28 C6 -119.0(3)
C32 O8 C28 C27 0.3(4)
C32 O8 C28 C29 119.0(3)
C5 C6 C28 O8 -85.3(4)
C7 C6 C28 O8 99.3(4)
C5 C6 C28 C27 162.1(3)
C7 C6 C28 C27 -13.2(5)
C5 C6 C28 C29 32.7(4)
C7 C6 C28 C29 -142.7(3)
C31 C27 C28 O8 -0.4(4)
C26 C27 C28 O8 166.5(3)
C31 C27 C28 C6 114.7(4)
C26 C27 C28 C6 -78.4(4)
C31 C27 C28 C29 -115.3(3)
C26 C27 C28 C29 51.6(5)
C4 C15 C29 C30 -163.5(3)
C4 C15 C29 C28 -37.0(5)
O8 C28 C29 C15 108.2(3)
C6 C28 C29 C15 -9.7(4)
C27 C28 C29 C15 -139.5(3)
O8 C28 C29 C30 -123.9(3)
C6 C28 C29 C30 118.2(3)
C27 C28 C29 C30 -11.6(4)
C23 C21 C30 C25 17.1(5)
C22 C21 C30 C25 82.1(6)
C23 C21 C30 C34 -104.7(5)
C22 C21 C30 C34 -39.8(7)
C23 C21 C30 C29 132.1(4)
C22 C21 C30 C29 -163.0(5)
C26 C25 C30 C21 -164.0(3)
C24 C25 C30 C21 -28.6(4)
C26 C25 C30 C34 -46.3(5)
C24 C25 C30 C34 89.2(4)
C26 C25 C30 C29 75.0(4)
C24 C25 C30 C29 -149.5(3)
C15 C29 C30 C21 -27.8(5)
C28 C29 C30 C21 -156.1(4)
C15 C29 C30 C25 84.8(4)
C28 C29 C30 C25 -43.5(4)
C15 C29 C30 C34 -150.6(4)
C28 C29 C30 C34 81.1(4)
C26 C27 C31 C32 -165.1(4)
C28 C27 C31 C32 0.3(4)
C26 C27 C31 C33 12.9(8)
C28 C27 C31 C33 178.3(4)
C28 O8 C32 O7 -179.4(4)
C28 O8 C32 C31 -0.2(4)
C27 C31 C32 O7 179.1(4)
C33 C31 C32 O7 0.8(7)
C27 C31 C32 O8 -0.1(4)
C33 C31 C32 O8 -178.3(4)
C26 O5 C36 O6 -3.9(7)
C26 O5 C36 C37 176.7(4)

loop_
_cod_related_entry_id
_cod_related_entry_code
_cod_related_entry_database
1 21199610 ChemSpider
